data_7023860
loop_
_publ_author_name
'Maia, Pedro I da S'
'Nguyen, Hung Huy'
'Hagenbach, Adelheid'
'Bergemann, Silke'
'Gust, Ronald'
'Deflon, Victor M.'
'Abram, Ulrich'

_publ_section_title
;
 Rhenium mixed-ligand complexes with S,N,S-tridentate
 thiosemicarbazone/thiosemicarbazide ligands.
;
_journal_issue 14
_journal_name_full 'Dalton transactions (Cambridge, England : 2003)'
_journal_page_first 5111
_journal_page_last 5121
_journal_paper_doi 10.1039/c3dt32950j
_journal_volume 42
_journal_year 2013
_chemical_formula_moiety 'C20 H27 N6 O Re S3'
_chemical_formula_sum 'C20 H27 N6 O Re S3'
_chemical_formula_weight 649.86
_chemical_name_common '[ReO(Aztsc)(SCN)]'
_chemical_name_systematic
;
(N-(N'',N''-diethylaminothiocarbonyl)-N'(N''', N'''-hexamethylenecarbo
thioamide)benzamidineto)(isothiocyanate)oxorhenium(V)
;
_space_group_IT_number 4
_symmetry_cell_setting monoclinic
_symmetry_space_group_name_Hall 'P 2yb'
_symmetry_space_group_name_H-M 'P 1 21 1'
_atom_sites_solution_hydrogens geom
_atom_sites_solution_primary direct
_atom_sites_solution_secondary difmap
_audit_creation_method SHELXL-97
_cell_angle_alpha 90.000(5)
_cell_angle_beta 102.937(5)
_cell_angle_gamma 90.000(5)
_cell_formula_units_Z 2
_cell_length_a 9.336(5)
_cell_length_b 11.117(5)
_cell_length_c 11.842(5)
_cell_measurement_reflns_used 5968
_cell_measurement_temperature 200(2)
_cell_measurement_theta_max 29.53
_cell_measurement_theta_min 2.52
_cell_volume 1197.9(10)
_computing_cell_refinement 'STOE X-AREA'
_computing_data_collection 'STOE X-AREA'
_computing_data_reduction 'STOE X-RED'
_computing_molecular_graphics 'Ortep-3 for Windows (Farrugia, 1997)'
_computing_publication_material 'WinGX publication routines (Farrugia, 1999)'
_computing_structure_refinement 'SHELXL-97 (Sheldrick, 1997)'
_computing_structure_solution 'SHELXS-97 (Sheldrick, 1997)'
_diffrn_ambient_temperature 200(2)
_diffrn_detector_area_resol_mean 6.67
_diffrn_measured_fraction_theta_full 0.982
_diffrn_measured_fraction_theta_max 0.982
_diffrn_measurement_device_type 'STOE IPDS 2T'
_diffrn_measurement_method 'rotation method'
_diffrn_radiation_monochromator graphite
_diffrn_radiation_source 'fine-focus sealed tube'
_diffrn_radiation_type MoK\a
_diffrn_radiation_wavelength 0.71069
_diffrn_reflns_av_R_equivalents 0.0909
_diffrn_reflns_av_sigmaI/netI 0.1267
_diffrn_reflns_limit_h_max 10
_diffrn_reflns_limit_h_min -12
_diffrn_reflns_limit_k_max 13
_diffrn_reflns_limit_k_min -15
_diffrn_reflns_limit_l_max 16
_diffrn_reflns_limit_l_min -16
_diffrn_reflns_number 8209
_diffrn_reflns_theta_full 29.22
_diffrn_reflns_theta_max 29.22
_diffrn_reflns_theta_min 1.76
_exptl_absorpt_coefficient_mu 5.358
_exptl_absorpt_correction_T_max 0.7524
_exptl_absorpt_correction_T_min 0.5070
_exptl_absorpt_correction_type integration
_exptl_absorpt_process_details X-Area
_exptl_crystal_colour red
_exptl_crystal_density_diffrn 1.802
_exptl_crystal_density_method 'not measured'
_exptl_crystal_description prism
_exptl_crystal_F_000 640
_exptl_crystal_size_max 0.167
_exptl_crystal_size_mid 0.117
_exptl_crystal_size_min 0.088
_refine_diff_density_max 2.906
_refine_diff_density_min -1.798
_refine_diff_density_rms 0.375
_refine_ls_abs_structure_details 'Flack H D (1983), Acta Cryst. A39, 876-881'
_refine_ls_abs_structure_Flack -0.01(2)
_refine_ls_extinction_coef 0.039(3)
_refine_ls_extinction_expression Fc^*^=kFc[1+0.001xFc^2^\l^3^/sin(2\q)]^-1/4^
_refine_ls_extinction_method SHELXL
_refine_ls_goodness_of_fit_ref 0.997
_refine_ls_hydrogen_treatment constr
_refine_ls_matrix_type full
_refine_ls_number_parameters 283
_refine_ls_number_reflns 5437
_refine_ls_number_restraints 1
_refine_ls_restrained_S_all 0.997
_refine_ls_R_factor_all 0.0930
_refine_ls_R_factor_gt 0.0582
_refine_ls_shift/su_max 0.040
_refine_ls_shift/su_mean 0.001
_refine_ls_structure_factor_coef Fsqd
_refine_ls_weighting_details 'calc w=1/[\s^2^(Fo^2^)+(0.1181P)^2^+0.0000P] where P=(Fo^2^+2Fc^2^)/3'
_refine_ls_weighting_scheme calc
_refine_ls_wR_factor_gt 0.1356
_refine_ls_wR_factor_ref 0.1972
_reflns_number_gt 3695
_reflns_number_total 5437
_reflns_threshold_expression >2sigma(I)
_cod_data_source_file c3dt32950j.txt
_cod_data_source_block pireol42eq
_cod_original_sg_symbol_H-M 'P 21'
_cod_database_code 7023860

loop_
_symmetry_equiv_pos_as_xyz
'x, y, z'
'-x, y+1/2, -z'

loop_
_atom_site_label
_atom_site_type_symbol
_atom_site_fract_x
_atom_site_fract_y
_atom_site_fract_z
_atom_site_U_iso_or_equiv
_atom_site_adp_type
_atom_site_occupancy
_atom_site_symmetry_multiplicity
_atom_site_calc_flag
_atom_site_refinement_flags
Re Re 0.16712(6) 0.86295(7) 0.26622(5) 0.0320(2) Uani 1 1 d .
S1 S -0.0749(5) 0.8137(4) 0.2514(4) 0.0369(9) Uani 1 1 d .
S2 S 0.3128(5) 0.9541(4) 0.1609(4) 0.0367(10) Uani 1 1 d .
S6 S 0.1258(7) 0.5508(6) -0.0187(5) 0.0540(14) Uani 1 1 d .
O1 O 0.2683(16) 0.8013(13) 0.3841(13) 0.047(3) Uani 1 1 d .
N1 N -0.0968(16) 1.0253(13) 0.3586(12) 0.032(3) Uani 1 1 d .
N2 N 0.1292(13) 1.0392(11) 0.3018(10) 0.021(2) Uani 1 1 d .
N3 N 0.2375(17) 1.1240(13) 0.2951(12) 0.032(3) Uani 1 1 d .
N4 N 0.4467(18) 1.1620(16) 0.2294(13) 0.040(4) Uani 1 1 d .
N5 N -0.2022(14) 0.869(2) 0.4255(10) 0.030(3) Uani 1 1 d .
N6 N 0.149(2) 0.7297(15) 0.1425(15) 0.045(4) Uani 1 1 d .
C1 C -0.126(2) 0.9116(19) 0.3562(15) 0.039(4) Uani 1 1 d .
C2 C 0.0070(18) 1.0868(17) 0.3224(12) 0.029(3) Uani 1 1 d .
C3 C 0.334(2) 1.0959(16) 0.2348(15) 0.033(3) Uani 1 1 d .
C6 C 0.134(3) 0.652(2) 0.0786(18) 0.049(5) Uani 1 1 d .
C21 C -0.0246(19) 1.2222(19) 0.3090(14) 0.034(4) Uani 1 1 d .
C22 C -0.094(2) 1.2722(18) 0.3882(16) 0.036(4) Uani 1 1 d .
H22 H -0.1113 1.2287 0.4508 0.043 Uiso 1 1 calc R
C23 C -0.139(2) 1.400(3) 0.3682(19) 0.064(10) Uani 1 1 d .
H23 H -0.1818 1.4405 0.4211 0.076 Uiso 1 1 calc R
C24 C -0.119(3) 1.4546(16) 0.2738(19) 0.043(5) Uani 1 1 d .
H24 H -0.1523 1.5332 0.2610 0.051 Uiso 1 1 calc R
C25 C -0.053(3) 1.4054(18) 0.1956(16) 0.039(5) Uani 1 1 d .
H25 H -0.0393 1.4487 0.1317 0.047 Uiso 1 1 calc R
C26 C -0.004(2) 1.2804(15) 0.2147(16) 0.030(4) Uani 1 1 d .
H26 H 0.0418 1.2420 0.1623 0.036 Uiso 1 1 calc R
C41 C 0.477(3) 1.262(2) 0.2963(18) 0.054(6) Uani 1 1 d .
H41A H 0.5824 1.2668 0.3259 0.065 Uiso 1 1 calc R
H41B H 0.4319 1.2534 0.3622 0.065 Uiso 1 1 calc R
C42 C 0.422(3) 1.382(6) 0.2316(19) 0.105(18) Uani 1 1 d .
H42A H 0.3156 1.3837 0.2188 0.125 Uiso 1 1 calc R
H42B H 0.4594 1.4480 0.2832 0.125 Uiso 1 1 calc R
C43 C 0.462(3) 1.407(2) 0.115(2) 0.062(6) Uani 1 1 d .
H43A H 0.5681 1.4144 0.1266 0.074 Uiso 1 1 calc R
H43B H 0.4185 1.4824 0.0835 0.074 Uiso 1 1 calc R
C44 C 0.406(3) 1.301(2) 0.024(2) 0.057(6) Uani 1 1 d .
H44A H 0.3076 1.2803 0.0313 0.068 Uiso 1 1 calc R
H44B H 0.3967 1.3351 -0.0528 0.068 Uiso 1 1 calc R
C45 C 0.485(3) 1.194(3) 0.0278(19) 0.059(6) Uani 1 1 d .
H45A H 0.5674 1.2085 -0.0078 0.071 Uiso 1 1 calc R
H45B H 0.4220 1.1353 -0.0195 0.071 Uiso 1 1 calc R
C46 C 0.544(2) 1.139(2) 0.1466(17) 0.042(4) Uani 1 1 d .
H46A H 0.5545 1.0530 0.1381 0.051 Uiso 1 1 calc R
H46B H 0.6407 1.1720 0.1789 0.051 Uiso 1 1 calc R
C51 C -0.241(2) 0.9467(15) 0.5193(18) 0.040(4) Uani 1 1 d .
H51A H -0.2336 0.9004 0.5898 0.048 Uiso 1 1 calc R
H51B H -0.1750 1.0149 0.5360 0.048 Uiso 1 1 calc R
C52 C -0.388(3) 0.986(3) 0.477(2) 0.074(9) Uani 1 1 d .
H52A H -0.4487 0.9566 0.5261 0.111 Uiso 1 1 calc R
H52B H -0.4236 0.9569 0.3995 0.111 Uiso 1 1 calc R
H52C H -0.3902 1.0728 0.4763 0.111 Uiso 1 1 calc R
C53 C -0.250(2) 0.7412(16) 0.4227(16) 0.039(4) Uani 1 1 d .
H53A H -0.2699 0.7205 0.4974 0.047 Uiso 1 1 calc R
H53B H -0.1709 0.6903 0.4104 0.047 Uiso 1 1 calc R
C54 C -0.387(2) 0.715(2) 0.329(2) 0.057(6) Uani 1 1 d .
H54A H -0.3719 0.7428 0.2556 0.085 Uiso 1 1 calc R
H54B H -0.4695 0.7562 0.3468 0.085 Uiso 1 1 calc R
H54C H -0.4051 0.6302 0.3252 0.085 Uiso 1 1 calc R

loop_
_atom_site_aniso_label
_atom_site_aniso_U_11
_atom_site_aniso_U_22
_atom_site_aniso_U_33
_atom_site_aniso_U_23
_atom_site_aniso_U_13
_atom_site_aniso_U_12
Re 0.0305(3) 0.0268(3) 0.0419(3) 0.0009(6) 0.01461(19) 0.0011(6)
S1 0.035(2) 0.033(2) 0.046(2) -0.0038(17) 0.0165(18) -0.0058(18)
S2 0.038(2) 0.032(2) 0.045(2) -0.0026(17) 0.0206(19) -0.0002(19)
S6 0.066(4) 0.050(3) 0.049(3) -0.006(2) 0.017(2) -0.001(3)
O1 0.041(8) 0.030(7) 0.077(9) 0.020(6) 0.028(7) 0.001(6)
N1 0.027(7) 0.023(7) 0.050(7) 0.002(6) 0.016(6) 0.004(6)
N2 0.014(5) 0.016(6) 0.035(6) -0.004(5) 0.012(5) -0.003(5)
N3 0.032(8) 0.025(7) 0.041(7) -0.004(6) 0.015(6) -0.003(6)
N4 0.039(9) 0.041(9) 0.047(8) 0.001(7) 0.023(7) -0.010(7)
N5 0.032(6) 0.018(7) 0.046(5) 0.001(9) 0.018(5) 0.003(10)
N6 0.050(10) 0.026(8) 0.064(10) -0.018(7) 0.020(8) -0.009(8)
C1 0.026(8) 0.047(11) 0.046(9) 0.010(8) 0.013(7) 0.013(8)
C2 0.024(8) 0.039(9) 0.024(6) 0.000(6) 0.007(6) -0.001(7)
C3 0.032(8) 0.024(8) 0.044(8) 0.003(7) 0.009(6) -0.003(8)
C6 0.044(11) 0.046(13) 0.058(11) 0.014(10) 0.017(9) 0.005(10)
C21 0.021(8) 0.044(11) 0.036(8) -0.005(7) 0.002(6) -0.002(8)
C22 0.027(9) 0.032(10) 0.042(9) 0.000(8) -0.005(7) -0.006(8)
C23 0.032(10) 0.11(3) 0.049(10) -0.035(13) 0.014(8) 0.006(12)
C24 0.052(13) 0.007(7) 0.071(12) 0.008(7) 0.016(10) 0.007(8)
C25 0.054(13) 0.023(9) 0.039(9) 0.008(7) 0.008(8) -0.012(9)
C26 0.034(10) 0.007(7) 0.050(9) 0.006(7) 0.012(8) 0.005(7)
C41 0.051(13) 0.074(17) 0.043(10) 0.002(10) 0.021(9) 0.012(12)
C42 0.057(14) 0.21(5) 0.053(11) 0.04(3) 0.023(10) 0.07(3)
C43 0.063(15) 0.056(14) 0.075(14) 0.000(11) 0.032(12) -0.023(12)
C44 0.062(15) 0.050(14) 0.057(12) 0.010(10) 0.012(11) -0.002(12)
C45 0.053(13) 0.076(17) 0.059(12) 0.000(11) 0.038(11) 0.004(12)
C46 0.033(9) 0.046(11) 0.059(10) 0.000(9) 0.032(8) 0.000(9)
C51 0.047(11) 0.008(7) 0.070(12) -0.001(7) 0.023(9) -0.001(7)
C52 0.072(18) 0.10(2) 0.052(12) 0.003(13) 0.007(12) 0.038(17)
C53 0.053(12) 0.016(8) 0.050(10) -0.002(7) 0.019(9) -0.001(8)
C54 0.037(11) 0.034(11) 0.107(18) -0.002(11) 0.033(11) -0.003(9)

loop_
_atom_type_symbol
_atom_type_description
_atom_type_scat_dispersion_real
_atom_type_scat_dispersion_imag
_atom_type_scat_source
C C 0.0033 0.0016 'International Tables Vol C Tables 4.2.6.8 and 6.1.1.4'
H H 0.0000 0.0000 'International Tables Vol C Tables 4.2.6.8 and 6.1.1.4'
N N 0.0061 0.0033 'International Tables Vol C Tables 4.2.6.8 and 6.1.1.4'
O O 0.0106 0.0060 'International Tables Vol C Tables 4.2.6.8 and 6.1.1.4'
S S 0.1246 0.1234 'International Tables Vol C Tables 4.2.6.8 and 6.1.1.4'
Re Re -1.0185 7.2310 'International Tables Vol C Tables 4.2.6.8 and 6.1.1.4'

loop_
_geom_angle_atom_site_label_1
_geom_angle_atom_site_label_2
_geom_angle_atom_site_label_3
_geom_angle
O1 Re N2 108.4(7)
O1 Re N6 104.0(8)
N2 Re N6 147.3(7)
O1 Re S2 110.4(5)
N2 Re S2 80.8(3)
N6 Re S2 83.9(5)
O1 Re S1 109.5(5)
N2 Re S1 91.8(3)
N6 Re S1 81.5(5)
S2 Re S1 139.73(18)
C1 S1 Re 102.3(7)
C3 S2 Re 97.9(6)
C1 N1 C2 131.4(15)
C2 N2 N3 113.8(13)
C2 N2 Re 127.8(11)
N3 N2 Re 118.2(9)
C3 N3 N2 117.7(14)
C3 N4 C41 119.9(17)
C3 N4 C46 123.6(17)
C41 N4 C46 116.4(17)
C1 N5 C53 122.8(19)
C1 N5 C51 121(2)
C53 N5 C51 116.0(13)
C6 N6 Re 175.4(17)
N5 C1 N1 119(2)
N5 C1 S1 119.3(19)
N1 C1 S1 121.3(13)
N2 C2 N1 124.8(16)
N2 C2 C21 121.6(14)
N1 C2 C21 113.5(15)
N4 C3 N3 123.9(17)
N4 C3 S2 118.3(14)
N3 C3 S2 117.7(13)
N6 C6 S6 173(2)
C26 C21 C22 124(2)
C26 C21 C2 119.9(15)
C22 C21 C2 115.9(16)
C21 C22 C23 116.2(19)
C21 C22 H22 121.9
C23 C22 H22 121.9
C24 C23 C22 118.9(19)
C24 C23 H23 120.6
C22 C23 H23 120.6
C23 C24 C25 124.9(19)
C23 C24 H24 117.5
C25 C24 H24 117.5
C24 C25 C26 117.3(17)
C24 C25 H25 121.4
C26 C25 H25 121.4
C21 C26 C25 119.0(18)
C21 C26 H26 120.5
C25 C26 H26 120.5
N4 C41 C42 114(2)
N4 C41 H41A 108.7
C42 C41 H41A 108.7
N4 C41 H41B 108.7
C42 C41 H41B 108.7
H41A C41 H41B 107.6
C43 C42 C41 118(3)
C43 C42 H42A 107.7
C41 C42 H42A 107.7
C43 C42 H42B 107.7
C41 C42 H42B 107.7
H42A C42 H42B 107.1
C42 C43 C44 111(3)
C42 C43 H43A 109.4
C44 C43 H43A 109.4
C42 C43 H43B 109.4
C44 C43 H43B 109.4
H43A C43 H43B 108.0
C45 C44 C43 121(2)
C45 C44 H44A 107.1
C43 C44 H44A 107.1
C45 C44 H44B 107.1
C43 C44 H44B 107.1
H44A C44 H44B 106.8
C44 C45 C46 116.9(19)
C44 C45 H45A 108.1
C46 C45 H45A 108.1
C44 C45 H45B 108.1
C46 C45 H45B 108.1
H45A C45 H45B 107.3
N4 C46 C45 113.0(17)
N4 C46 H46A 109.0
C45 C46 H46A 109.0
N4 C46 H46B 109.0
C45 C46 H46B 109.0
H46A C46 H46B 107.8
C52 C51 N5 106.8(18)
C52 C51 H51A 110.4
N5 C51 H51A 110.4
C52 C51 H51B 110.4
N5 C51 H51B 110.4
H51A C51 H51B 108.6
C51 C52 H52A 109.5
C51 C52 H52B 109.5
H52A C52 H52B 109.5
C51 C52 H52C 109.5
H52A C52 H52C 109.5
H52B C52 H52C 109.5
N5 C53 C54 113.4(16)
N5 C53 H53A 108.9
C54 C53 H53A 108.9
N5 C53 H53B 108.9
C54 C53 H53B 108.9
H53A C53 H53B 107.7
C53 C54 H54A 109.5
C53 C54 H54B 109.5
H54A C54 H54B 109.5
C53 C54 H54C 109.5
H54A C54 H54C 109.5
H54B C54 H54C 109.5

loop_
_geom_bond_atom_site_label_1
_geom_bond_atom_site_label_2
_geom_bond_distance
Re O1 1.650(15)
Re N2 2.051(12)
Re N6 2.064(15)
Re S2 2.278(4)
Re S1 2.294(5)
S1 C1 1.795(19)
S2 C3 1.792(19)
S6 C6 1.60(2)
N1 C1 1.29(3)
N1 C2 1.33(2)
N2 C2 1.33(2)
N2 N3 1.398(19)
N3 C3 1.30(2)
N4 C3 1.30(2)
N4 C41 1.35(3)
N4 C46 1.50(2)
N5 C1 1.29(2)
N5 C53 1.49(3)
N5 C51 1.51(3)
N6 C6 1.13(3)
C2 C21 1.54(3)
C21 C26 1.34(3)
C21 C22 1.37(3)
C22 C23 1.48(4)
C22 H22 0.9300
C23 C24 1.33(3)
C23 H23 0.9300
C24 C25 1.34(3)
C24 H24 0.9300
C25 C26 1.47(3)
C25 H25 0.9300
C26 H26 0.9300
C41 C42 1.57(6)
C41 H41A 0.9700
C41 H41B 0.9700
C42 C43 1.54(3)
C42 H42A 0.9700
C42 H42B 0.9700
C43 C44 1.60(3)
C43 H43A 0.9700
C43 H43B 0.9700
C44 C45 1.40(4)
C44 H44A 0.9700
C44 H44B 0.9700
C45 C46 1.52(3)
C45 H45A 0.9700
C45 H45B 0.9700
C46 H46A 0.9700
C46 H46B 0.9700
C51 C52 1.42(3)
C51 H51A 0.9700
C51 H51B 0.9700
C52 H52A 0.9600
C52 H52B 0.9600
C52 H52C 0.9600
C53 C54 1.52(3)
C53 H53A 0.9700
C53 H53B 0.9700
C54 H54A 0.9600
C54 H54B 0.9600
C54 H54C 0.9600
